data_4080537
loop_
_publ_author_name
'Yao, Changguang'
'Wu, Chunji'
'Wang, Baoli'
'Cui, Dongmei'

_publ_section_title
;
 Copolymerization of Ethylene with 1-Hexene and 1-Octene Catalyzed by
 Fluorenyl N-Heterocyclic Carbene Ligated Rare-Earth Metal Precursors
;
_journal_issue 7
_journal_name_full Organometallics
_journal_page_first 2204
_journal_paper_doi 10.1021/om4000709
_journal_volume 32
_journal_year 2013
_chemical_formula_sum 'C39 H52 Dy N2 Si2'
_chemical_formula_weight 767.51
_chemical_name_systematic
; 
 ? 
;
_space_group_IT_number 15
_symmetry_cell_setting monoclinic
_symmetry_space_group_name_Hall '-C 2yc'
_symmetry_space_group_name_H-M 'C 1 2/c 1'
_atom_sites_solution_hydrogens geom
_atom_sites_solution_primary direct
_atom_sites_solution_secondary difmap
_audit_creation_method SHELXL-97
_cell_angle_alpha 90.00
_cell_angle_beta 117.3210(10)
_cell_angle_gamma 90.00
_cell_formula_units_Z 8
_cell_length_a 37.898(2)
_cell_length_b 11.0508(7)
_cell_length_c 20.6358(13)
_cell_measurement_reflns_used 6397
_cell_measurement_temperature 273(2)
_cell_measurement_theta_max 24.98
_cell_measurement_theta_min 2.37
_cell_volume 7678.3(8)
_computing_cell_refinement 'Bruker SMART'
_computing_data_collection 'Bruker SMART'
_computing_data_reduction 'Bruker SAINT'
_computing_molecular_graphics 'Bruker SHELXTL'
_computing_publication_material 'Bruker SHELXTL'
_computing_structure_refinement 'SHELXL-97 (Sheldrick, 1997)'
_computing_structure_solution 'SHELXS-97 (Sheldrick, 1990)'
_diffrn_ambient_temperature 273(2)
_diffrn_measured_fraction_theta_full 0.999
_diffrn_measured_fraction_theta_max 0.999
_diffrn_measurement_device_type 'CCD area detector'
_diffrn_measurement_method 'phi and omega scans'
_diffrn_radiation_monochromator graphite
_diffrn_radiation_source 'fine-focus sealed tube'
_diffrn_radiation_type MoK\a
_diffrn_radiation_wavelength 0.71073
_diffrn_reflns_av_R_equivalents 0.0361
_diffrn_reflns_av_sigmaI/netI 0.0395
_diffrn_reflns_limit_h_max 46
_diffrn_reflns_limit_h_min -46
_diffrn_reflns_limit_k_max 13
_diffrn_reflns_limit_k_min -10
_diffrn_reflns_limit_l_max 24
_diffrn_reflns_limit_l_min -25
_diffrn_reflns_number 23877
_diffrn_reflns_theta_full 26.04
_diffrn_reflns_theta_max 26.04
_diffrn_reflns_theta_min 1.94
_exptl_absorpt_coefficient_mu 2.036
_exptl_absorpt_correction_T_max 0.7499
_exptl_absorpt_correction_T_min 0.6862
_exptl_absorpt_correction_type multi-scan
_exptl_crystal_density_diffrn 1.328
_exptl_crystal_density_meas 0
_exptl_crystal_density_method 'not measured'
_exptl_crystal_F_000 3152
_exptl_crystal_size_max 0.20
_exptl_crystal_size_mid 0.18
_exptl_crystal_size_min 0.15
_refine_diff_density_max 1.208
_refine_diff_density_min -0.561
_refine_diff_density_rms 0.086
_refine_ls_extinction_method none
_refine_ls_goodness_of_fit_ref 1.046
_refine_ls_hydrogen_treatment constr
_refine_ls_matrix_type full
_refine_ls_number_parameters 408
_refine_ls_number_reflns 7578
_refine_ls_number_restraints 0
_refine_ls_restrained_S_all 1.046
_refine_ls_R_factor_all 0.0493
_refine_ls_R_factor_gt 0.0338
_refine_ls_shift/su_max 0.003
_refine_ls_shift/su_mean 0.000
_refine_ls_structure_factor_coef Fsqd
_refine_ls_weighting_details 'calc w=1/[\s^2^(Fo^2^)+(0.0411P)^2^+3.0937P] where P=(Fo^2^+2Fc^2^)/3'
_refine_ls_weighting_scheme calc
_refine_ls_wR_factor_gt 0.0776
_refine_ls_wR_factor_ref 0.0847
_reflns_number_gt 5973
_reflns_number_total 7578
_reflns_threshold_expression >2sigma(I)
_cod_data_source_file om4000709_si_002.cif
_cod_data_source_block flu-dy
_cod_depositor_comments
;
The following automatic conversions were performed:

'_symmetry_cell_setting' tag value 'monooclinic' was replaced with
'monoclinic' value as specified in the replacement file
'/home/robertas/cod-tools/perl-scripts/inputs/replacement_values.lst'.

Automatic conversion script
Id: cif_fix_values 3143 2015-03-26 13:38:13Z robertas 
;
_cod_original_sg_symbol_H-M c2/c
_cod_database_code 4080537

loop_
_symmetry_equiv_pos_as_xyz
'x, y, z'
'-x, y, -z+1/2'
'x+1/2, y+1/2, z'
'-x+1/2, y+1/2, -z+1/2'
'-x, -y, -z'
'x, -y, z-1/2'
'-x+1/2, -y+1/2, -z'
'x+1/2, -y+1/2, z-1/2'

loop_
_atom_site_label
_atom_site_type_symbol
_atom_site_fract_x
_atom_site_fract_y
_atom_site_fract_z
_atom_site_U_iso_or_equiv
_atom_site_adp_type
_atom_site_occupancy
_atom_site_symmetry_multiplicity
_atom_site_calc_flag
_atom_site_refinement_flags
Dy1 Dy 0.344796(5) 0.731348(17) 0.920641(9) 0.03796(7) Uani 1 1 d .
N1 N 0.35408(9) 0.5419(3) 0.79742(16) 0.0452(8) Uani 1 1 d .
N2 N 0.41306(9) 0.6058(3) 0.86409(16) 0.0426(7) Uani 1 1 d .
Si1 Si 0.39954(4) 0.91390(13) 1.09435(7) 0.0636(4) Uani 1 1 d .
Si2 Si 0.31944(4) 0.42304(13) 0.98634(7) 0.0626(4) Uani 1 1 d .
C1 C 0.31167(10) 0.8511(4) 0.78974(19) 0.0422(9) Uani 1 1 d .
C2 C 0.33710(11) 0.8950(4) 0.7614(2) 0.0507(10) Uani 1 1 d .
H2 H 0.3424 0.8481 0.7293 0.061 Uiso 1 1 calc R
C3 C 0.35371(12) 1.0075(4) 0.7820(2) 0.0592(12) Uani 1 1 d .
H3 H 0.3700 1.0367 0.7628 0.071 Uiso 1 1 calc R
C4 C 0.34703(13) 1.0806(4) 0.8314(3) 0.0624(12) Uani 1 1 d .
H4 H 0.3590 1.1563 0.8441 0.075 Uiso 1 1 calc R
C5 C 0.32335(12) 1.0414(4) 0.8604(2) 0.0557(11) Uani 1 1 d .
H5 H 0.3192 1.0896 0.8933 0.067 Uiso 1 1 calc R
C6 C 0.30503(10) 0.9269(4) 0.84025(19) 0.0433(9) Uani 1 1 d .
C7 C 0.27783(11) 0.8627(4) 0.8586(2) 0.0451(10) Uani 1 1 d .
C8 C 0.26014(12) 0.8914(5) 0.9040(2) 0.0586(12) Uani 1 1 d .
H8 H 0.2669 0.9623 0.9313 0.070 Uiso 1 1 calc R
C9 C 0.23313(14) 0.8137(6) 0.9070(3) 0.0722(15) Uani 1 1 d .
H9 H 0.2211 0.8327 0.9361 0.087 Uiso 1 1 calc R
C10 C 0.22309(13) 0.7060(5) 0.8673(3) 0.0692(14) Uani 1 1 d .
H10 H 0.2045 0.6547 0.8704 0.083 Uiso 1 1 calc R
C11 C 0.23989(11) 0.6746(5) 0.8244(2) 0.0567(11) Uani 1 1 d .
H11 H 0.2329 0.6022 0.7985 0.068 Uiso 1 1 calc R
C12 C 0.26784(11) 0.7509(4) 0.8188(2) 0.0445(10) Uani 1 1 d .
C13 C 0.29038(11) 0.7403(3) 0.7794(2) 0.0419(9) Uani 1 1 d .
C14 C 0.28755(11) 0.6381(4) 0.7290(2) 0.0501(10) Uani 1 1 d .
H14A H 0.2968 0.6669 0.6951 0.060 Uiso 1 1 calc R
H14B H 0.2598 0.6160 0.7008 0.060 Uiso 1 1 calc R
C15 C 0.31115(12) 0.5244(4) 0.7669(2) 0.0543(11) Uani 1 1 d .
H15A H 0.3048 0.5016 0.8058 0.065 Uiso 1 1 calc R
H15B H 0.3031 0.4584 0.7320 0.065 Uiso 1 1 calc R
C17 C 0.37780(14) 0.4929(4) 0.7703(2) 0.0591(12) Uani 1 1 d .
H17 H 0.3696 0.4417 0.7302 0.071 Uiso 1 1 calc R
C18 C 0.41462(13) 0.5314(4) 0.8116(2) 0.0571(12) Uani 1 1 d .
H18 H 0.4370 0.5122 0.8063 0.069 Uiso 1 1 calc R
C16 C 0.37544(11) 0.6126(3) 0.85618(19) 0.0394(9) Uani 1 1 d .
C19 C 0.44702(11) 0.6633(4) 0.9225(2) 0.0457(10) Uani 1 1 d .
C20 C 0.46288(13) 0.7680(4) 0.9079(3) 0.0549(11) Uani 1 1 d .
C21 C 0.49553(13) 0.8197(4) 0.9660(3) 0.0674(13) Uani 1 1 d .
H21 H 0.5072 0.8882 0.9577 0.081 Uiso 1 1 calc R
C22 C 0.51116(14) 0.7728(5) 1.0355(3) 0.0724(15) Uani 1 1 d .
C23 C 0.49491(12) 0.6698(5) 1.0478(2) 0.0617(12) Uani 1 1 d .
H23 H 0.5057 0.6374 1.0946 0.074 Uiso 1 1 calc R
C24 C 0.46255(11) 0.6127(4) 0.9916(2) 0.0495(10) Uani 1 1 d .
C25 C 0.44506(13) 0.4996(4) 1.0066(2) 0.0609(12) Uani 1 1 d .
H25A H 0.4231 0.5212 1.0155 0.091 Uiso 1 1 calc R
H25B H 0.4650 0.4591 1.0486 0.091 Uiso 1 1 calc R
H25C H 0.4360 0.4467 0.9651 0.091 Uiso 1 1 calc R
C26 C 0.44565(14) 0.8227(5) 0.8334(3) 0.0722(14) Uani 1 1 d .
H26A H 0.4403 0.7601 0.7979 0.108 Uiso 1 1 calc R
H26B H 0.4642 0.8795 0.8310 0.108 Uiso 1 1 calc R
H26C H 0.4214 0.8638 0.8235 0.108 Uiso 1 1 calc R
C27 C 0.54714(15) 0.8320(6) 1.0986(3) 0.114(2) Uani 1 1 d .
H27A H 0.5604 0.8840 1.0794 0.171 Uiso 1 1 calc R
H27B H 0.5652 0.7704 1.1282 0.171 Uiso 1 1 calc R
H27C H 0.5384 0.8788 1.1277 0.171 Uiso 1 1 calc R
C28 C 0.39542(12) 0.8539(4) 1.0090(2) 0.0583(12) Uani 1 1 d .
H28A H 0.4198 0.8091 1.0226 0.070 Uiso 1 1 calc R
H28B H 0.3970 0.9241 0.9823 0.070 Uiso 1 1 calc R
C29 C 0.3581(2) 1.0150(6) 1.0785(3) 0.133(3) Uani 1 1 d .
H29A H 0.3573 1.0796 1.0467 0.199 Uiso 1 1 calc R
H29B H 0.3617 1.0480 1.1242 0.199 Uiso 1 1 calc R
H29C H 0.3337 0.9705 1.0563 0.199 Uiso 1 1 calc R
C30 C 0.3965(3) 0.7922(5) 1.1554(3) 0.130(3) Uani 1 1 d .
H30A H 0.3715 0.7511 1.1309 0.195 Uiso 1 1 calc R
H30B H 0.3988 0.8281 1.1996 0.195 Uiso 1 1 calc R
H30C H 0.4177 0.7353 1.1670 0.195 Uiso 1 1 calc R
C31 C 0.4467(3) 0.9957(11) 1.1499(4) 0.234(7) Uani 1 1 d .
H31A H 0.4687 0.9462 1.1554 0.351 Uiso 1 1 calc R
H31B H 0.4488 1.0134 1.1971 0.351 Uiso 1 1 calc R
H31C H 0.4470 1.0699 1.1259 0.351 Uiso 1 1 calc R
C32 C 0.33135(13) 0.5859(4) 0.9890(2) 0.0571(11) Uani 1 1 d .
H32A H 0.3542 0.5936 1.0366 0.068 Uiso 1 1 calc R
H32B H 0.3097 0.6231 0.9945 0.068 Uiso 1 1 calc R
C33 C 0.32363(17) 0.3644(5) 1.0752(3) 0.0815(16) Uani 1 1 d .
H33A H 0.3502 0.3769 1.1132 0.122 Uiso 1 1 calc R
H33B H 0.3176 0.2795 1.0708 0.122 Uiso 1 1 calc R
H33C H 0.3053 0.4069 1.0871 0.122 Uiso 1 1 calc R
C34 C 0.26813(18) 0.3852(6) 0.9167(3) 0.131(3) Uani 1 1 d .
H34A H 0.2494 0.4311 0.9260 0.197 Uiso 1 1 calc R
H34B H 0.2634 0.3003 0.9192 0.197 Uiso 1 1 calc R
H34C H 0.2651 0.4044 0.8691 0.197 Uiso 1 1 calc R
C35 C 0.3552(2) 0.3331(5) 0.9665(4) 0.102(2) Uani 1 1 d .
H35A H 0.3503 0.3480 0.9173 0.153 Uiso 1 1 calc R
H35B H 0.3517 0.2485 0.9726 0.153 Uiso 1 1 calc R
H35C H 0.3818 0.3567 0.9995 0.153 Uiso 1 1 calc R
C36 C 0.5000 0.4220(12) 0.7500 0.154(7) Uani 1 2 d S
H36 H 0.5000 0.3379 0.7500 0.185 Uiso 1 2 calc SR
C37 C 0.4687(3) 0.4874(7) 0.6994(5) 0.129(3) Uani 1 1 d .
H37 H 0.4463 0.4495 0.6635 0.155 Uiso 1 1 calc R
C38 C 0.4718(3) 0.6128(8) 0.7042(5) 0.111(3) Uani 1 1 d .
C39 C 0.4424(4) 0.6758(17) 0.6570(8) 0.300(9) Uani 1 1 d .
H39A H 0.4424 0.7543 0.6770 0.450 Uiso 1 1 calc R
H39B H 0.4179 0.6353 0.6459 0.450 Uiso 1 1 calc R
H39C H 0.4451 0.6846 0.6133 0.450 Uiso 1 1 calc R
C40 C 0.5000 0.6798(11) 0.7500 0.106(3) Uani 1 2 d S
H40 H 0.5000 0.7640 0.7500 0.128 Uiso 1 2 calc SR

loop_
_atom_site_aniso_label
_atom_site_aniso_U_11
_atom_site_aniso_U_22
_atom_site_aniso_U_33
_atom_site_aniso_U_23
_atom_site_aniso_U_13
_atom_site_aniso_U_12
Dy1 0.03140(10) 0.05377(13) 0.02894(10) -0.00559(8) 0.01405(8) 0.00000(8)
N1 0.0472(19) 0.050(2) 0.0378(18) -0.0078(15) 0.0187(16) -0.0003(15)
N2 0.0413(18) 0.051(2) 0.0405(18) -0.0006(15) 0.0230(15) 0.0084(15)
Si1 0.0635(8) 0.0667(9) 0.0524(8) -0.0242(6) 0.0197(7) -0.0033(7)
Si2 0.0738(9) 0.0692(9) 0.0530(8) -0.0072(6) 0.0362(7) -0.0225(7)
C1 0.0311(19) 0.062(3) 0.0303(19) 0.0013(17) 0.0110(16) 0.0031(18)
C2 0.036(2) 0.074(3) 0.043(2) 0.006(2) 0.0183(19) 0.003(2)
C3 0.040(2) 0.072(3) 0.064(3) 0.015(2) 0.022(2) -0.004(2)
C4 0.048(3) 0.051(3) 0.072(3) -0.003(2) 0.014(2) -0.005(2)
C5 0.044(2) 0.058(3) 0.055(3) -0.008(2) 0.013(2) 0.007(2)
C6 0.032(2) 0.058(3) 0.034(2) -0.0014(18) 0.0103(16) 0.0080(18)
C7 0.033(2) 0.065(3) 0.035(2) 0.0012(19) 0.0128(17) 0.0112(18)
C8 0.050(3) 0.086(4) 0.040(2) 0.003(2) 0.022(2) 0.023(2)
C9 0.055(3) 0.121(5) 0.056(3) 0.018(3) 0.038(3) 0.025(3)
C10 0.044(3) 0.110(4) 0.061(3) 0.011(3) 0.029(2) -0.003(3)
C11 0.038(2) 0.085(3) 0.049(2) -0.005(2) 0.021(2) -0.011(2)
C12 0.0268(18) 0.072(3) 0.032(2) 0.0007(18) 0.0107(16) 0.0011(17)
C13 0.0304(19) 0.060(3) 0.0316(19) -0.0037(17) 0.0112(16) -0.0025(17)
C14 0.037(2) 0.073(3) 0.037(2) -0.014(2) 0.0140(18) -0.011(2)
C15 0.058(3) 0.056(3) 0.048(2) -0.015(2) 0.024(2) -0.016(2)
C17 0.072(3) 0.060(3) 0.043(2) -0.011(2) 0.025(2) 0.017(2)
C18 0.057(3) 0.072(3) 0.050(3) -0.005(2) 0.031(2) 0.018(2)
C16 0.038(2) 0.045(2) 0.035(2) -0.0029(17) 0.0163(17) 0.0012(17)
C19 0.032(2) 0.057(3) 0.049(2) -0.001(2) 0.0189(18) 0.0098(18)
C20 0.040(2) 0.060(3) 0.070(3) 0.008(2) 0.030(2) 0.014(2)
C21 0.040(2) 0.058(3) 0.101(4) -0.006(3) 0.030(3) -0.002(2)
C22 0.039(3) 0.077(4) 0.081(4) -0.009(3) 0.010(3) 0.006(2)
C23 0.041(2) 0.076(3) 0.057(3) -0.003(2) 0.013(2) 0.012(2)
C24 0.041(2) 0.059(3) 0.049(2) -0.001(2) 0.021(2) 0.0090(19)
C25 0.053(3) 0.076(3) 0.056(3) 0.012(2) 0.027(2) 0.011(2)
C26 0.068(3) 0.070(3) 0.090(4) 0.019(3) 0.045(3) 0.007(3)
C27 0.053(3) 0.106(5) 0.125(5) -0.024(4) -0.009(3) -0.006(3)
C28 0.043(2) 0.072(3) 0.054(3) -0.020(2) 0.016(2) 0.000(2)
C29 0.212(8) 0.125(6) 0.089(4) 0.034(4) 0.093(5) 0.097(6)
C30 0.230(9) 0.082(4) 0.055(3) 0.006(3) 0.045(5) 0.057(5)
C31 0.185(9) 0.389(16) 0.154(7) -0.195(9) 0.101(7) -0.189(10)
C32 0.066(3) 0.065(3) 0.051(3) -0.001(2) 0.036(2) 0.000(2)
C33 0.123(5) 0.066(3) 0.081(4) 0.009(3) 0.068(4) 0.000(3)
C34 0.108(5) 0.147(6) 0.094(5) 0.019(4) 0.008(4) -0.073(5)
C35 0.168(6) 0.060(4) 0.134(5) -0.026(4) 0.117(5) -0.027(4)
C36 0.31(2) 0.079(9) 0.157(13) 0.000 0.183(15) 0.000
C37 0.227(11) 0.086(6) 0.132(8) -0.026(5) 0.133(8) -0.051(6)
C38 0.145(8) 0.112(7) 0.114(7) 0.013(5) 0.091(7) 0.009(5)
C39 0.26(2) 0.39(3) 0.28(2) -0.15(2) 0.142(16) -0.078(19)
C40 0.135(10) 0.085(7) 0.123(9) 0.000 0.080(8) 0.000

loop_
_atom_type_symbol
_atom_type_description
_atom_type_scat_dispersion_real
_atom_type_scat_dispersion_imag
_atom_type_scat_source
C C 0.0033 0.0016 'International Tables Vol C Tables 4.2.6.8 and 6.1.1.4'
H H 0.0000 0.0000 'International Tables Vol C Tables 4.2.6.8 and 6.1.1.4'
N N 0.0061 0.0033 'International Tables Vol C Tables 4.2.6.8 and 6.1.1.4'
Si Si 0.0817 0.0704 'International Tables Vol C Tables 4.2.6.8 and 6.1.1.4'
Dy Dy -0.1892 4.4098 'International Tables Vol C Tables 4.2.6.8 and 6.1.1.4'

loop_
_geom_angle_atom_site_label_1
_geom_angle_atom_site_label_2
_geom_angle_atom_site_label_3
_geom_angle
_geom_angle_site_symmetry_3
C32 Dy1 C28 104.56(16) .
C32 Dy1 C16 104.01(14) .
C28 Dy1 C16 107.41(13) .
C32 Dy1 C7 103.83(14) .
C28 Dy1 C7 108.19(14) .
C16 Dy1 C7 126.72(11) .
C32 Dy1 C13 114.01(14) .
C28 Dy1 C13 139.37(14) .
C16 Dy1 C13 75.84(11) .
C7 Dy1 C13 51.42(11) .
C32 Dy1 C12 93.88(14) .
C28 Dy1 C12 138.88(14) .
C16 Dy1 C12 103.09(12) .
C7 Dy1 C12 30.83(11) .
C13 Dy1 C12 30.69(11) .
C32 Dy1 C6 134.38(14) .
C28 Dy1 C6 92.39(14) .
C16 Dy1 C6 110.79(11) .
C7 Dy1 C6 30.84(11) .
C13 Dy1 C6 51.35(11) .
C12 Dy1 C6 50.63(12) .
C32 Dy1 C1 142.80(14) .
C28 Dy1 C1 108.98(15) .
C16 Dy1 C1 81.00(11) .
C7 Dy1 C1 50.47(11) .
C13 Dy1 C1 30.44(11) .
C12 Dy1 C1 49.75(11) .
C6 Dy1 C1 30.72(11) .
C16 N1 C17 111.0(3) .
C16 N1 C15 123.4(3) .
C17 N1 C15 125.5(3) .
C16 N2 C18 111.0(3) .
C16 N2 C19 124.0(3) .
C18 N2 C19 124.9(3) .
C28 Si1 C29 111.3(2) .
C28 Si1 C31 113.9(3) .
C29 Si1 C31 108.4(5) .
C28 Si1 C30 112.5(2) .
C29 Si1 C30 104.2(3) .
C31 Si1 C30 105.8(4) .
C32 Si2 C34 113.4(3) .
C32 Si2 C35 109.4(2) .
C34 Si2 C35 108.5(3) .
C32 Si2 C33 113.3(2) .
C34 Si2 C33 105.4(3) .
C35 Si2 C33 106.5(3) .
C2 C1 C13 132.4(4) .
C2 C1 C6 118.3(4) .
C13 C1 C6 109.3(3) .
C2 C1 Dy1 118.7(2) .
C13 C1 Dy1 72.9(2) .
C6 C1 Dy1 73.8(2) .
C3 C2 C1 118.8(4) .
C2 C3 C4 122.4(4) .
C5 C4 C3 120.6(4) .
C4 C5 C6 119.4(4) .
C5 C6 C7 132.9(4) .
C5 C6 C1 120.5(4) .
C7 C6 C1 106.7(3) .
C5 C6 Dy1 118.2(3) .
C7 C6 Dy1 73.2(2) .
C1 C6 Dy1 75.4(2) .
C8 C7 C12 119.4(4) .
C8 C7 C6 132.7(4) .
C12 C7 C6 107.9(3) .
C8 C7 Dy1 115.9(3) .
C12 C7 Dy1 75.6(2) .
C6 C7 Dy1 76.0(2) .
C9 C8 C7 118.9(5) .
C8 C9 C10 121.4(4) .
C11 C10 C9 121.3(4) .
C10 C11 C12 120.1(5) .
C11 C12 C13 132.1(4) .
C11 C12 C7 118.9(4) .
C13 C12 C7 109.1(3) .
C11 C12 Dy1 118.3(3) .
C13 C12 Dy1 73.9(2) .
C7 C12 Dy1 73.6(2) .
C1 C13 C12 106.8(3) .
C1 C13 C14 127.1(3) .
C12 C13 C14 125.7(3) .
C1 C13 Dy1 76.7(2) .
C12 C13 Dy1 75.4(2) .
C14 C13 Dy1 119.8(3) .
C13 C14 C15 115.0(3) .
N1 C15 C14 112.6(3) .
C18 C17 N1 107.7(4) .
C17 C18 N2 106.5(4) .
N1 C16 N2 103.8(3) .
N1 C16 Dy1 123.1(2) .
N2 C16 Dy1 133.0(3) .
C24 C19 C20 122.2(4) .
C24 C19 N2 118.4(4) .
C20 C19 N2 119.4(4) .
C21 C20 C19 117.0(4) .
C21 C20 C26 121.1(4) .
C19 C20 C26 121.9(4) .
C22 C21 C20 122.0(5) .
C23 C22 C21 119.4(5) .
C23 C22 C27 119.7(5) .
C21 C22 C27 120.9(5) .
C22 C23 C24 121.3(5) .
C19 C24 C23 118.0(4) .
C19 C24 C25 121.7(4) .
C23 C24 C25 120.3(4) .
Si1 C28 Dy1 129.2(2) .
Si2 C32 Dy1 140.1(2) .
C37 C36 C37 116.5(13) 2_656
C36 C37 C38 117.1(10) .
C40 C38 C39 112.3(12) .
C40 C38 C37 129.8(10) .
C39 C38 C37 117.8(13) .
C38 C40 C38 109.7(13) 2_656

loop_
_geom_bond_atom_site_label_1
_geom_bond_atom_site_label_2
_geom_bond_distance
_geom_bond_site_symmetry_2
Dy1 C32 2.344(4) .
Dy1 C28 2.372(4) .
Dy1 C16 2.502(3) .
Dy1 C7 2.684(4) .
Dy1 C13 2.691(4) .
Dy1 C12 2.710(4) .
Dy1 C6 2.720(4) .
Dy1 C1 2.740(4) .
N1 C16 1.355(4) .
N1 C17 1.369(5) .
N1 C15 1.463(5) .
N2 C16 1.361(4) .
N2 C18 1.382(5) .
N2 C19 1.446(5) .
Si1 C28 1.820(4) .
Si1 C29 1.829(6) .
Si1 C31 1.856(7) .
Si1 C30 1.882(7) .
Si2 C32 1.850(5) .
Si2 C34 1.859(6) .
Si2 C35 1.869(6) .
Si2 C33 1.883(5) .
C1 C2 1.423(5) .
C1 C13 1.427(5) .
C1 C6 1.447(5) .
C2 C3 1.371(6) .
C3 C4 1.411(6) .
C4 C5 1.359(6) .
C5 C6 1.411(6) .
C6 C7 1.437(5) .
C7 C8 1.416(5) .
C7 C12 1.434(5) .
C8 C9 1.359(7) .
C9 C10 1.395(7) .
C10 C11 1.352(6) .
C11 C12 1.399(6) .
C12 C13 1.429(5) .
C13 C14 1.506(5) .
C14 C15 1.532(6) .
C17 C18 1.328(6) .
C19 C24 1.386(5) .
C19 C20 1.398(6) .
C20 C21 1.391(6) .
C20 C26 1.495(6) .
C21 C22 1.376(7) .
C22 C23 1.373(7) .
C22 C27 1.535(7) .
C23 C24 1.393(6) .
C24 C25 1.512(6) .
C36 C37 1.372(9) .
C36 C37 1.372(9) 2_656
C37 C38 1.390(11) .
C38 C40 1.287(10) .
C38 C39 1.296(17) .
C40 C38 1.287(10) 2_656
